data_4089222
loop_
_publ_author_name
'Chen, Daqing'
'Li, Kai'
'Guan, Xiangguo'
'Cheng, Gang'
'Yang, Chen'
'Che, Chi-Ming'

_publ_section_title
;
 Luminescent Iridium(III) Complexes Supported by a Tetradentate Trianionic
 Ligand Scaffold with Mixed O, N, and C Donor Atoms: Synthesis,
 Structures, Photophysical Properties, and Material Applications
;
_journal_issue 7
_journal_name_full Organometallics
_journal_page_first 1331
_journal_paper_doi 10.1021/acs.organomet.7b00038
_journal_volume 36
_journal_year 2017
_chemical_formula_moiety 'C42 H40 Ir N5 O2, C H Cl3, H2 O'
_chemical_formula_sum 'C43 H43 Cl3 Ir N5 O3'
_chemical_formula_weight 976.37
_space_group_crystal_system triclinic
_space_group_IT_number 2
_space_group_name_Hall '-P 1'
_space_group_name_H-M_alt 'P -1'
_atom_sites_solution_hydrogens mixed
_atom_sites_solution_primary direct
_audit_creation_date 2017-01-17
_audit_creation_method
;
Olex2 1.2
(compiled 2017.01.04 svn.r3372 for OlexSys, GUI svn.r5292)
;
_cell_angle_alpha 113.973(7)
_cell_angle_beta 92.342(7)
_cell_angle_gamma 101.422(7)
_cell_formula_units_Z 2
_cell_length_a 12.330(3)
_cell_length_b 12.749(3)
_cell_length_c 14.037(3)
_cell_measurement_reflns_used 186
_cell_measurement_temperature 100
_cell_measurement_theta_max 66.03
_cell_measurement_theta_min 3.14
_cell_volume 1958.1(8)
_computing_molecular_graphics 'Olex2 (Dolomanov et al., 2009)'
_computing_publication_material 'Olex2 (Dolomanov et al., 2009)'
_computing_structure_refinement 'ShelXL (Sheldrick, 2015)'
_computing_structure_solution 'ShelXS (Sheldrick, 2008)'
_diffrn_ambient_temperature 100.0
_diffrn_detector 'Bruker APEX2 area detector'
_diffrn_detector_area_resol_mean 7.9
_diffrn_detector_type 'CCD area detector'
_diffrn_measured_fraction_theta_full 0.920
_diffrn_measured_fraction_theta_max 0.920
_diffrn_measurement_device 'three-circle diffractometer'
_diffrn_measurement_device_type 'Bruker SMART APEX2 area detector'
_diffrn_measurement_method '\w and \f scans'
_diffrn_radiation_monochromator graphite
_diffrn_radiation_probe x-ray
_diffrn_radiation_type CuK\a
_diffrn_radiation_wavelength 1.54178
_diffrn_reflns_av_R_equivalents 0.0549
_diffrn_reflns_av_unetI/netI 0.0611
_diffrn_reflns_Laue_measured_fraction_full 0.920
_diffrn_reflns_Laue_measured_fraction_max 0.920
_diffrn_reflns_limit_h_max 13
_diffrn_reflns_limit_h_min -14
_diffrn_reflns_limit_k_max 14
_diffrn_reflns_limit_k_min -14
_diffrn_reflns_limit_l_max 15
_diffrn_reflns_limit_l_min -16
_diffrn_reflns_number 15691
_diffrn_reflns_point_group_measured_fraction_full 0.920
_diffrn_reflns_point_group_measured_fraction_max 0.920
_diffrn_reflns_theta_full 66.309
_diffrn_reflns_theta_max 66.309
_diffrn_reflns_theta_min 3.478
_diffrn_source 'microfocus sealed X-ray tube'
_diffrn_source_type 'Incoatec I\ms'
_diffrn_standards_number 0
_exptl_absorpt_coefficient_mu 8.865
_exptl_absorpt_correction_T_max 0.7528
_exptl_absorpt_correction_T_min 0.5255
_exptl_absorpt_correction_type multi-scan
_exptl_absorpt_process_details SADABS
_exptl_crystal_colour 'clear orangish yellow'
_exptl_crystal_colour_lustre clear
_exptl_crystal_colour_modifier orangish
_exptl_crystal_colour_primary yellow
_exptl_crystal_density_diffrn 1.656
_exptl_crystal_description block
_exptl_crystal_F_000 976
_exptl_crystal_recrystallization_method CHCl3/Hexane
_exptl_crystal_size_max 0.03
_exptl_crystal_size_mid 0.02
_exptl_crystal_size_min 0.02
_refine_diff_density_max 2.818
_refine_diff_density_min -2.045
_refine_diff_density_rms 0.214
_refine_ls_extinction_coef 0.00014(8)
_refine_ls_extinction_expression Fc^*^=kFc[1+0.001xFc^2^\l^3^/sin(2\q)]^-1/4^
_refine_ls_extinction_method 'SHELXL-2014/7 (Sheldrick 2014'
_refine_ls_goodness_of_fit_ref 1.069
_refine_ls_hydrogen_treatment constr
_refine_ls_matrix_type full
_refine_ls_number_parameters 506
_refine_ls_number_reflns 6322
_refine_ls_number_restraints 24
_refine_ls_restrained_S_all 1.098
_refine_ls_R_factor_all 0.0665
_refine_ls_R_factor_gt 0.0630
_refine_ls_shift/su_max 0.000
_refine_ls_shift/su_mean 0.000
_refine_ls_structure_factor_coef Fsqd
_refine_ls_weighting_details 'w=1/[\s^2^(Fo^2^)+(0.0736P)^2^+30.2843P] where P=(Fo^2^+2Fc^2^)/3'
_refine_ls_weighting_scheme calc
_refine_ls_wR_factor_gt 0.1632
_refine_ls_wR_factor_ref 0.1677
_reflns_Friedel_coverage 0.000
_reflns_number_gt 5885
_reflns_number_total 6322
_reflns_threshold_expression 'I > 2\s(I)'
_cod_data_source_file om7b00038_si_002.cif
_cod_data_source_block dq01_0m
_cod_database_code 4089222
_shelx_shelxl_version_number 2014/7
_shelx_space_group_comment
;
The symmetry employed for this shelxl refinement is uniquely defined
by the following loop, which should always be used as a source of
symmetry information in preference to the above space-group names.
They are only intended as comments.
;
_olex2_refinement_description
;
1. Fixed Uiso
 At 1.2 times of:
  All C(H) groups
 At 1.5 times of:
  All C(H,H,H) groups, All O(H,H) groups
2. Uiso/Uaniso restraints and constraints
Uanis(C42) \\sim Ueq: with sigma of 0.002 and sigma for terminal atoms of 0.004
Uanis(Cl1) \\sim Ueq: with sigma of 0.005 and sigma for terminal atoms of 0.01
Uanis(Cl2) \\sim Ueq: with sigma of 0.005 and sigma for terminal atoms of 0.01
Uanis(Cl3) \\sim Ueq: with sigma of 0.005 and sigma for terminal atoms of 0.01
3.a Free rotating group:
 O3(H3A,H3B)
3.b Ternary CH refined with riding coordinates:
 C43(H43)
3.c Aromatic/amide H refined with riding coordinates:
 C5(H5), C41(H41), C35(H35), C16(H16), C22(H22), C19(H19), C10(H10), C39(H39),
 C21(H21), C36(H36), C28(H28), C29(H29), C2(H2), C37(H37), C14(H14), C26(H26),
 C20(H20), C3(H3), C8(H8), C9(H9), C40(H40), C25(H25)
3.d Idealised Me refined as rotating group:
 C30(H30A,H30B,H30C), C33(H33A,H33B,H33C), C38(H38A,H38B,H38C), C32(H32A,H32B,
 H32C), C34(H34A,H34B,H34C), C42(H42A,H42B,H42C)
;
_olex2_submission_special_instructions 'No special instructions were received'

loop_
_space_group_symop_operation_xyz
'x, y, z'
'-x, -y, -z'

loop_
_atom_site_label
_atom_site_type_symbol
_atom_site_fract_x
_atom_site_fract_y
_atom_site_fract_z
_atom_site_U_iso_or_equiv
_atom_site_adp_type
_atom_site_occupancy
_atom_site_site_symmetry_order
_atom_site_calc_flag
_atom_site_refinement_flags_posn
_atom_site_refinement_flags_adp
_atom_site_disorder_assembly
_atom_site_disorder_group
N4 N 0.2767(6) 0.8992(7) 0.4610(6) 0.0255(16) Uani 1 1 d . . A 1
N2 N 0.0898(6) 0.5934(6) 0.2290(6) 0.0266(16) Uani 1 1 d . . . .
O2 O 0.2775(5) 0.6473(6) 0.3833(5) 0.0328(15) Uani 1 1 d . . . .
N1 N 0.0714(6) 0.7340(6) 0.4477(6) 0.0238(16) Uani 1 1 d . . . .
C17 C 0.0771(7) 0.6779(8) 0.5120(7) 0.0262(19) Uani 1 1 d . . . .
C5 C 0.1701(8) 0.9073(8) 0.0905(7) 0.028(2) Uani 1 1 d . . . .
H5 H 0.1107 0.9430 0.0854 0.033 Uiso 1 1 calc R . . .
C41 C 0.3876(8) 1.0273(8) 0.6071(7) 0.0273(19) Uani 1 1 d . . A 1
H41 H 0.4266 1.0623 0.6765 0.033 Uiso 1 1 calc R . A 1
C18 C 0.1765(8) 0.6313(8) 0.5261(7) 0.0249(19) Uani 1 1 d . . . .
C12 C 0.0804(8) 0.8383(8) 0.3184(7) 0.028(2) Uani 1 1 d . . . .
C1 C 0.2627(8) 0.8146(8) 0.1776(7) 0.0254(19) Uani 1 1 d . . . .
N5 N 0.3929(7) 1.0747(8) 0.5357(7) 0.041(2) Uani 1 1 d . . A 1
C35 C -0.0236(8) 0.5439(9) 0.2087(8) 0.033(2) Uani 1 1 d . . . .
H35 H -0.0779 0.5756 0.2506 0.039 Uiso 1 1 calc R . . .
C6 C 0.1764(7) 0.8718(8) 0.1742(7) 0.0252(19) Uani 1 1 d . . . .
C16 C -0.0122(8) 0.6683(9) 0.5703(8) 0.032(2) Uani 1 1 d . . . .
H16 H -0.0127 0.6227 0.6096 0.039 Uiso 1 1 calc R . . .
C31 C 0.2186(10) 0.9301(10) -0.0745(8) 0.039(2) Uani 1 1 d . . . .
C7 C 0.0904(7) 0.8900(9) 0.2473(7) 0.028(2) Uani 1 1 d . . . .
C22 C 0.3516(8) 0.5771(9) 0.4908(8) 0.033(2) Uani 1 1 d . . . .
H22 H 0.4115 0.5688 0.4498 0.039 Uiso 1 1 calc R . . .
C19 C 0.1830(9) 0.5991(9) 0.6095(8) 0.034(2) Uani 1 1 d . . . .
H19 H 0.1244 0.6069 0.6519 0.041 Uiso 1 1 calc R . . .
C4 C 0.2417(8) 0.8948(9) 0.0167(8) 0.032(2) Uani 1 1 d . . . .
N3 N 0.0542(7) 0.4308(7) 0.0822(6) 0.0325(18) Uani 1 1 d . . . .
C10 C -0.0824(8) 0.9200(8) 0.3755(7) 0.030(2) Uani 1 1 d . . . .
H10 H -0.1419 0.9275 0.4168 0.036 Uiso 1 1 calc R . . .
C11 C -0.0060(7) 0.8511(8) 0.3802(6) 0.0233(18) Uani 1 1 d . . . .
C39 C 0.3145(8) 0.9187(9) 0.5583(9) 0.035(2) Uani 1 1 d . . A 1
H39 H 0.2939 0.8653 0.5894 0.043 Uiso 1 1 calc R . A 1
C21 C 0.3550(9) 0.5439(9) 0.5735(8) 0.036(2) Uani 1 1 d . . . .
H21 H 0.4147 0.5132 0.5879 0.044 Uiso 1 1 calc R . . .
C36 C -0.0446(8) 0.4428(9) 0.1193(9) 0.038(2) Uani 1 1 d . . . .
H36 H -0.1154 0.3900 0.0882 0.045 Uiso 1 1 calc R . . .
C23 C 0.2659(8) 0.6221(9) 0.4634(8) 0.033(2) Uani 1 1 d . . . .
C28 C -0.2711(10) 0.6699(11) 0.7705(9) 0.047(3) Uani 1 1 d . . . .
H28 H -0.2661 0.6361 0.8192 0.056 Uiso 1 1 calc R . . .
C30 C -0.4579(10) 0.7052(14) 0.8245(10) 0.055(3) Uani 1 1 d . . . .
H30A H -0.5274 0.6600 0.7767 0.083 Uiso 1 1 calc GR . . .
H30B H -0.4651 0.7855 0.8681 0.083 Uiso 1 1 calc GR . . .
H30C H -0.4431 0.6666 0.8698 0.083 Uiso 1 1 calc GR . . .
C29 C -0.1854(10) 0.6752(11) 0.7123(8) 0.042(3) Uani 1 1 d . . . .
H29 H -0.1218 0.6478 0.7233 0.050 Uiso 1 1 calc R . . .
C2 C 0.3386(8) 0.8052(9) 0.1034(8) 0.031(2) Uani 1 1 d . . . .
H2 H 0.3998 0.7716 0.1080 0.037 Uiso 1 1 calc R . . .
C37 C 0.1329(8) 0.5234(8) 0.1501(7) 0.030(2) Uani 1 1 d . . . .
H37 H 0.2099 0.5368 0.1423 0.036 Uiso 1 1 calc R . . .
C27 C -0.3632(9) 0.7109(10) 0.7616(8) 0.040(3) Uani 1 1 d . . . .
C14 C -0.0975(8) 0.7863(8) 0.5098(7) 0.029(2) Uani 1 1 d . . . .
H14 H -0.1542 0.8273 0.5105 0.035 Uiso 1 1 calc R . . .
C33 C 0.1114(12) 0.8433(11) -0.1456(9) 0.053(3) Uani 1 1 d . . . .
H33A H 0.1215 0.7624 -0.1720 0.080 Uiso 1 1 calc GR . . .
H33B H 0.0962 0.8624 -0.2050 0.080 Uiso 1 1 calc GR . . .
H33C H 0.0485 0.8500 -0.1048 0.080 Uiso 1 1 calc GR . . .
C26 C -0.3719(12) 0.7449(14) 0.6792(14) 0.067(4) Uani 1 1 d . . . .
H26 H -0.4380 0.7667 0.6650 0.081 Uiso 1 1 calc R . . .
C15 C -0.0996(8) 0.7234(8) 0.5719(8) 0.028(2) Uani 1 1 d . . . .
C20 C 0.2691(9) 0.5569(10) 0.6340(8) 0.040(2) Uani 1 1 d . . . .
H20 H 0.2694 0.5368 0.6921 0.048 Uiso 1 1 calc R . . .
C13 C -0.0133(7) 0.7894(8) 0.4471(7) 0.0240(18) Uani 1 1 d . . . .
C24 C -0.1900(8) 0.7201(9) 0.6375(8) 0.033(2) Uani 1 1 d . . . .
C3 C 0.3281(9) 0.8425(9) 0.0249(8) 0.036(2) Uani 1 1 d . . . .
H3 H 0.3804 0.8323 -0.0241 0.044 Uiso 1 1 calc R . . .
C8 C 0.0173(8) 0.9624(8) 0.2464(7) 0.028(2) Uani 1 1 d . . . .
H8 H 0.0265 1.0027 0.2022 0.034 Uiso 1 1 calc R . . .
C9 C -0.0672(8) 0.9756(9) 0.3088(8) 0.032(2) Uani 1 1 d . . . .
H9 H -0.1158 1.0237 0.3059 0.038 Uiso 1 1 calc R . . .
C40 C 0.3254(8) 0.9946(8) 0.4462(8) 0.033(2) Uani 1 1 d . . A 1
H40 H 0.3144 1.0044 0.3832 0.039 Uiso 1 1 calc R . A 1
C38 C 0.0733(10) 0.3332(9) -0.0135(8) 0.041(3) Uani 1 1 d . . . .
H38A H 0.0661 0.2619 -0.0013 0.062 Uiso 1 1 calc GR . . .
H38B H 0.1485 0.3554 -0.0300 0.062 Uiso 1 1 calc GR . . .
H38C H 0.0179 0.3178 -0.0726 0.062 Uiso 1 1 calc GR . . .
C32 C 0.1990(10) 1.0534(10) -0.0310(9) 0.044(3) Uani 1 1 d . . . .
H32A H 0.1378 1.0573 0.0118 0.065 Uiso 1 1 calc GR . . .
H32B H 0.1793 1.0728 -0.0893 0.065 Uiso 1 1 calc GR . . .
H32C H 0.2671 1.1101 0.0126 0.065 Uiso 1 1 calc GR . . .
Ir1 Ir 0.17790(3) 0.74776(3) 0.34689(3) 0.02269(18) Uani 1 1 d . . . .
O1 O 0.2826(5) 0.7699(6) 0.2452(5) 0.0284(14) Uani 1 1 d . . . .
Cl1 Cl -0.2762(4) 0.6824(4) 0.2537(4) 0.110(2) Uani 1 1 d . U . .
Cl2 Cl -0.3321(3) 0.4669(3) 0.0700(3) 0.0623(9) Uani 1 1 d . U . .
C34 C 0.3111(13) 0.9188(16) -0.1432(12) 0.070(4) Uani 1 1 d . . . .
H34A H 0.3818 0.9701 -0.1004 0.104 Uiso 1 1 calc GR . . .
H34B H 0.2935 0.9422 -0.1994 0.104 Uiso 1 1 calc GR . . .
H34C H 0.3179 0.8366 -0.1744 0.104 Uiso 1 1 calc GR . . .
C25 C -0.2885(13) 0.7478(14) 0.6184(13) 0.070(4) Uani 1 1 d . . . .
H25 H -0.2988 0.7694 0.5620 0.084 Uiso 1 1 calc R . . .
O3 O 0.4096(8) 0.6069(9) 0.2265(8) 0.058(2) Uani 1 1 d . . . .
H3A H 0.4032 0.5969 0.2839 0.087 Uiso 1 1 d G . . .
H3B H 0.3876 0.6700 0.2328 0.087 Uiso 1 1 d G . . .
C42 C 0.4636(19) 1.1833(19) 0.5474(18) 0.106(6) Uani 1 1 d . U A 1
H42A H 0.4296 1.2486 0.5871 0.159 Uiso 1 1 calc GR . A 1
H42B H 0.4732 1.1813 0.4777 0.159 Uiso 1 1 calc GR . A 1
H42C H 0.5365 1.1947 0.5853 0.159 Uiso 1 1 calc GR . A 1
Cl3 Cl -0.3769(4) 0.6779(5) 0.0651(5) 0.1085(18) Uani 1 1 d . U . .
C43 C -0.3727(8) 0.6007(10) 0.1420(9) 0.038(2) Uani 1 1 d . . . .
H43 H -0.4483 0.5823 0.1629 0.046 Uiso 1 1 calc R . . .

loop_
_atom_site_aniso_label
_atom_site_aniso_U_11
_atom_site_aniso_U_22
_atom_site_aniso_U_33
_atom_site_aniso_U_23
_atom_site_aniso_U_13
_atom_site_aniso_U_12
N4 0.017(4) 0.027(4) 0.026(4) 0.005(3) 0.004(3) 0.004(3)
N2 0.026(4) 0.023(4) 0.028(4) 0.008(3) 0.008(3) 0.003(3)
O2 0.027(3) 0.044(4) 0.036(4) 0.024(3) 0.011(3) 0.013(3)
N1 0.023(4) 0.028(4) 0.025(4) 0.016(3) 0.012(3) 0.003(3)
C17 0.021(4) 0.021(4) 0.034(5) 0.009(4) 0.004(4) 0.006(3)
C5 0.035(5) 0.027(5) 0.028(5) 0.016(4) 0.007(4) 0.013(4)
C41 0.029(5) 0.030(5) 0.024(4) 0.012(4) 0.004(4) 0.008(4)
C18 0.027(5) 0.021(4) 0.025(4) 0.009(4) -0.003(4) 0.004(4)
C12 0.020(4) 0.034(5) 0.031(5) 0.018(4) -0.005(4) -0.003(4)
C1 0.024(5) 0.026(4) 0.026(5) 0.012(4) 0.008(4) 0.004(4)
N5 0.026(4) 0.041(5) 0.043(5) 0.008(4) 0.008(4) 0.001(4)
C35 0.024(5) 0.040(6) 0.038(5) 0.016(5) 0.012(4) 0.015(4)
C6 0.021(4) 0.027(4) 0.026(5) 0.011(4) 0.003(4) 0.001(4)
C16 0.030(5) 0.035(5) 0.036(5) 0.019(4) 0.010(4) 0.006(4)
C31 0.051(7) 0.048(6) 0.026(5) 0.020(5) 0.019(5) 0.017(5)
C7 0.021(4) 0.038(5) 0.017(4) 0.005(4) 0.003(3) 0.001(4)
C22 0.023(5) 0.044(6) 0.041(6) 0.020(5) 0.006(4) 0.023(4)
C19 0.032(5) 0.046(6) 0.031(5) 0.022(5) 0.010(4) 0.014(4)
C4 0.031(5) 0.037(5) 0.029(5) 0.014(4) 0.010(4) 0.009(4)
N3 0.029(4) 0.030(4) 0.031(4) 0.006(3) 0.008(3) 0.005(3)
C10 0.029(5) 0.034(5) 0.028(5) 0.013(4) 0.014(4) 0.007(4)
C11 0.023(4) 0.030(5) 0.017(4) 0.010(3) -0.001(3) 0.006(4)
C39 0.030(5) 0.034(5) 0.046(6) 0.021(5) 0.007(4) 0.008(4)
C21 0.034(5) 0.047(6) 0.047(6) 0.031(5) 0.004(5) 0.027(5)
C36 0.025(5) 0.029(5) 0.052(6) 0.013(5) 0.008(5) -0.001(4)
C23 0.026(5) 0.032(5) 0.027(5) 0.004(4) 0.005(4) 0.000(4)
C28 0.046(7) 0.061(7) 0.041(6) 0.028(6) 0.018(5) 0.015(6)
C30 0.032(6) 0.092(10) 0.053(7) 0.040(7) 0.022(5) 0.015(6)
C29 0.040(6) 0.058(7) 0.037(6) 0.024(5) 0.015(5) 0.022(5)
C2 0.025(5) 0.037(5) 0.036(5) 0.017(4) 0.009(4) 0.014(4)
C37 0.024(5) 0.024(4) 0.033(5) 0.004(4) 0.012(4) 0.005(4)
C27 0.028(5) 0.059(7) 0.034(5) 0.024(5) 0.012(4) 0.004(5)
C14 0.028(5) 0.029(5) 0.027(5) 0.009(4) 0.011(4) 0.006(4)
C33 0.080(9) 0.043(6) 0.030(6) 0.013(5) 0.004(6) 0.006(6)
C26 0.052(8) 0.082(10) 0.108(12) 0.066(10) 0.040(8) 0.041(7)
C15 0.026(5) 0.028(5) 0.035(5) 0.016(4) 0.014(4) 0.006(4)
C20 0.042(6) 0.054(7) 0.028(5) 0.021(5) 0.005(4) 0.011(5)
C13 0.017(4) 0.028(4) 0.028(5) 0.011(4) 0.003(3) 0.007(3)
C24 0.025(5) 0.035(5) 0.039(5) 0.015(4) 0.009(4) 0.006(4)
C3 0.037(6) 0.044(6) 0.032(5) 0.019(5) 0.017(4) 0.011(5)
C8 0.026(5) 0.034(5) 0.028(5) 0.014(4) 0.001(4) 0.011(4)
C9 0.031(5) 0.039(5) 0.035(5) 0.022(4) 0.011(4) 0.014(4)
C40 0.031(5) 0.031(5) 0.029(5) 0.009(4) 0.009(4) 0.000(4)
C38 0.046(6) 0.037(6) 0.028(5) 0.002(4) 0.010(5) 0.004(5)
C32 0.056(7) 0.044(6) 0.034(6) 0.022(5) 0.002(5) 0.006(5)
Ir1 0.0185(2) 0.0264(2) 0.0232(2) 0.01041(17) 0.00661(15) 0.00479(15)
O1 0.022(3) 0.033(3) 0.032(3) 0.016(3) 0.012(3) 0.006(3)
Cl1 0.066(2) 0.113(3) 0.082(3) -0.037(2) -0.032(2) 0.054(2)
Cl2 0.0487(17) 0.0501(16) 0.067(2) 0.0046(14) 0.0276(15) 0.0056(13)
C34 0.074(10) 0.115(13) 0.069(9) 0.068(9) 0.039(8) 0.058(9)
C25 0.068(9) 0.088(11) 0.089(11) 0.061(9) 0.049(9) 0.034(8)
O3 0.061(5) 0.076(6) 0.079(6) 0.054(5) 0.050(5) 0.050(5)
C42 0.105(7) 0.105(7) 0.106(7) 0.043(4) 0.018(4) 0.024(4)
Cl3 0.089(3) 0.168(4) 0.170(4) 0.144(4) 0.078(3) 0.077(3)
C43 0.025(5) 0.045(6) 0.047(6) 0.020(5) 0.010(4) 0.010(4)

loop_
_atom_type_symbol
_atom_type_description
_atom_type_scat_dispersion_real
_atom_type_scat_dispersion_imag
_atom_type_scat_source
C C 0.0181 0.0091 'International Tables Vol C Tables 4.2.6.8 and 6.1.1.4'
H H 0.0000 0.0000 'International Tables Vol C Tables 4.2.6.8 and 6.1.1.4'
Cl Cl 0.3639 0.7018 'International Tables Vol C Tables 4.2.6.8 and 6.1.1.4'
Ir Ir -4.7710 6.5667 'International Tables Vol C Tables 4.2.6.8 and 6.1.1.4'
N N 0.0311 0.0180 'International Tables Vol C Tables 4.2.6.8 and 6.1.1.4'
O O 0.0492 0.0322 'International Tables Vol C Tables 4.2.6.8 and 6.1.1.4'

loop_
_geom_angle_atom_site_label_1
_geom_angle_atom_site_label_2
_geom_angle_atom_site_label_3
_geom_angle
C39 N4 C40 107.1(8)
C39 N4 Ir1 127.9(7)
C40 N4 Ir1 124.7(6)
C35 N2 Ir1 129.6(6)
C37 N2 C35 105.6(8)
C37 N2 Ir1 124.7(6)
C23 O2 Ir1 121.8(6)
C17 N1 C13 121.0(7)
C17 N1 Ir1 126.9(6)
C13 N1 Ir1 112.0(6)
N1 C17 C18 122.4(8)
N1 C17 C16 118.2(8)
C16 C17 C18 119.3(9)
C4 C5 C6 126.0(9)
N5 C41 C39 105.9(9)
C19 C18 C17 116.7(9)
C19 C18 C23 118.2(9)
C23 C18 C17 125.0(9)
C7 C12 Ir1 127.6(7)
C11 C12 C7 119.7(9)
C11 C12 Ir1 112.7(7)
C6 C1 C2 117.8(8)
O1 C1 C6 127.0(8)
O1 C1 C2 115.2(8)
C41 N5 C42 126.9(12)
C40 N5 C41 107.7(8)
C40 N5 C42 125.2(13)
C36 C35 N2 108.6(8)
C5 C6 C7 119.4(9)
C1 C6 C5 116.0(8)
C1 C6 C7 124.5(8)
C15 C16 C17 122.3(9)
C33 C31 C4 107.9(9)
C32 C31 C4 110.0(8)
C32 C31 C33 108.4(10)
C32 C31 C34 111.5(10)
C34 C31 C4 112.1(10)
C34 C31 C33 106.7(10)
C12 C7 C6 121.7(9)
C12 C7 C8 118.5(8)
C8 C7 C6 119.7(9)
C21 C22 C23 124.6(9)
C20 C19 C18 123.9(9)
C5 C4 C31 119.8(9)
C5 C4 C3 116.4(9)
C3 C4 C31 123.6(9)
C36 N3 C38 127.0(9)
C37 N3 C36 107.0(8)
C37 N3 C38 125.9(8)
C9 C10 C11 117.9(8)
C12 C11 C10 121.3(8)
C12 C11 C13 115.8(8)
C10 C11 C13 122.9(8)
N4 C39 C41 110.2(9)
C20 C21 C22 118.0(9)
C35 C36 N3 107.3(9)
O2 C23 C18 128.8(10)
O2 C23 C22 115.4(9)
C22 C23 C18 115.8(9)
C27 C28 C29 122.9(11)
C28 C29 C24 121.0(11)
C3 C2 C1 123.1(9)
N2 C37 N3 111.4(8)
C28 C27 C30 123.5(11)
C28 C27 C26 115.4(10)
C26 C27 C30 120.6(11)
C13 C14 C15 120.7(9)
C25 C26 C27 122.2(13)
C16 C15 C14 116.9(8)
C16 C15 C24 122.9(9)
C14 C15 C24 120.2(9)
C19 C20 C21 119.4(10)
N1 C13 C11 115.5(8)
N1 C13 C14 120.4(8)
C14 C13 C11 124.1(8)
C29 C24 C15 121.6(10)
C25 C24 C29 116.6(10)
C25 C24 C15 121.3(10)
C2 C3 C4 120.6(9)
C9 C8 C7 121.0(9)
C8 C9 C10 121.3(9)
N4 C40 N5 109.2(9)
N4 Ir1 O2 89.9(3)
N2 Ir1 N4 175.8(3)
N2 Ir1 O2 87.4(3)
N1 Ir1 N4 91.5(3)
N1 Ir1 N2 91.9(3)
N1 Ir1 O2 93.0(3)
N1 Ir1 O1 176.7(3)
C12 Ir1 N4 90.5(3)
C12 Ir1 N2 92.4(4)
C12 Ir1 O2 176.8(3)
C12 Ir1 N1 83.8(4)
C12 Ir1 O1 93.1(3)
O1 Ir1 N4 87.4(3)
O1 Ir1 N2 89.4(3)
O1 Ir1 O2 90.0(3)
C1 O1 Ir1 124.9(6)
C26 C25 C24 121.2(14)
Cl1 C43 Cl2 107.7(6)
Cl1 C43 Cl3 110.7(7)
Cl3 C43 Cl2 109.9(6)

loop_
_geom_bond_atom_site_label_1
_geom_bond_atom_site_label_2
_geom_bond_distance
N4 C39 1.329(13)
N4 C40 1.346(13)
N4 Ir1 2.043(7)
N2 C35 1.380(12)
N2 C37 1.318(12)
N2 Ir1 2.038(7)
O2 C23 1.294(12)
O2 Ir1 2.125(7)
N1 C17 1.367(12)
N1 C13 1.374(12)
N1 Ir1 2.005(7)
C17 C18 1.503(13)
C17 C16 1.413(13)
C5 C6 1.426(13)
C5 C4 1.369(13)
C41 N5 1.362(14)
C41 C39 1.372(14)
C18 C19 1.392(13)
C18 C23 1.432(13)
C12 C7 1.400(14)
C12 C11 1.394(13)
C12 Ir1 1.955(10)
C1 C6 1.412(14)
C1 C2 1.413(13)
C1 O1 1.328(12)
N5 C40 1.360(13)
N5 C42 1.42(2)
C35 C36 1.353(15)
C6 C7 1.491(12)
C16 C15 1.394(15)
C31 C4 1.553(14)
C31 C33 1.543(17)
C31 C32 1.512(16)
C31 C34 1.515(16)
C7 C8 1.416(14)
C22 C21 1.390(14)
C22 C23 1.408(15)
C19 C20 1.371(16)
C4 C3 1.389(15)
N3 C36 1.355(13)
N3 C37 1.341(12)
N3 C38 1.481(12)
C10 C11 1.426(14)
C10 C9 1.384(14)
C11 C13 1.445(13)
C21 C20 1.378(15)
C28 C29 1.370(15)
C28 C27 1.361(17)
C30 C27 1.500(14)
C29 C24 1.390(15)
C2 C3 1.377(15)
C27 C26 1.398(18)
C14 C15 1.403(14)
C14 C13 1.393(12)
C26 C25 1.368(18)
C15 C24 1.479(12)
C24 C25 1.375(19)
C8 C9 1.380(13)
Ir1 O1 2.029(6)
Cl1 C43 1.728(11)
Cl2 C43 1.778(11)
Cl3 C43 1.737(12)
